data_4023954
loop_
_publ_author_name
'Blanca R. D\'iaz-S\'anchez'
'Mart\'in A. Iglesias-Arteaga'
'Roberto Melgar-Fern\'andez'
'Eusebio Juaristi'

_publ_contact_author_address
;     Departamento de Qu\'imica
      Centro de Investigaci\'on y de Estudios Avanzados
      Instituto Polit\'ecnico Nacional
      Apartado Postal 14-740      
      07000 M\'exico D.F.
      Mexico
;
_publ_contact_author_email juaristi@relaq.mx
_publ_contact_author_fax (+52)(55)57477132
_publ_contact_author_name 'Eusebio Juaristi'
_publ_contact_author_phone (+52)(55)50613722
_publ_section_title
;
 Synthesis of 2-Substituted-5-halo-2,3-dihydro-4(H)-pyrimidin-4-ones
 and Their Derivatization Utilizing the Sonogashira Coupling Reaction
 in the Enantioselective Synthesis of \a-Substituted
 \b-Amino Acids
;
_journal_name_full 'Journal of Organic Chemistry'
_journal_page_first 4822
_journal_page_last 4825
_journal_paper_doi 10.1021/jo0705115
_journal_volume 72
_journal_year 2007
_chemical_formula_moiety 'C22 H20 N2 O2'
_chemical_formula_sum 'C22 H20 N2 O2'
_chemical_formula_weight 344.40
_chemical_melting_point 522
_chemical_name_systematic
;

1-Benzoyl-2(S)-iso-propyl-5-phenylethynyl-2,3-dihydro-4(H)-pyrimidin-4-one
;
_space_group_IT_number 4
_symmetry_cell_setting monoclinic
_symmetry_Int_Tables_number 4
_symmetry_space_group_name_Hall 'P 2yb'
_symmetry_space_group_name_H-M 'P 1 21 1'
_atom_sites_solution_hydrogens geom
_atom_sites_solution_primary direct
_atom_sites_solution_secondary difmap
_audit_creation_date 2004-12-10
_audit_creation_method SHELXL-97
_cell_angle_alpha 90.00
_cell_angle_beta 110.1010(10)
_cell_angle_gamma 90.00
_cell_formula_units_Z 6
_cell_length_a 10.130(3)
_cell_length_b 26.145(7)
_cell_length_c 11.359(3)
_cell_measurement_reflns_used 5474
_cell_measurement_temperature 293(2)
_cell_measurement_theta_max 27.485
_cell_measurement_theta_min 3.395
_cell_volume 2825.2(13)
_computing_cell_refinement 'HKL Scalepack (Otwinowski & Minor 1997)'
_computing_data_collection 'Collect (Nonius BV, 1997-2000)'
_computing_data_reduction 'HKL Denzo (Otwinowski & Minor 1997)'
_computing_molecular_graphics 'Ortep-3 for Windows (Farrugia, 1997)'
_computing_publication_material 'WinGX publication routines (Farrugia, 1999)'
_computing_structure_refinement 'SHELXL-97 (Sheldrick, 1997)'
_computing_structure_solution 'SHELXS-97 (Sheldrick, 1997)'
_diffrn_ambient_temperature 293(2)
_diffrn_detector 'CCD plate'
_diffrn_detector_area_resol_mean 9
_diffrn_measured_fraction_theta_full 0.986
_diffrn_measured_fraction_theta_max 0.986
_diffrn_measurement_device '95mm CCD camera on \k-goniostat'
_diffrn_measurement_device_type KappaCCD
_diffrn_measurement_method 'CCD rotation images, thick slices'
_diffrn_radiation_monochromator graphite
_diffrn_radiation_source 'fine-focus sealed tube'
_diffrn_radiation_type MoK\a
_diffrn_radiation_wavelength 0.71073
_diffrn_reflns_av_R_equivalents 0.0352
_diffrn_reflns_av_sigmaI/netI 0.0822
_diffrn_reflns_limit_h_max 12
_diffrn_reflns_limit_h_min 0
_diffrn_reflns_limit_k_max 32
_diffrn_reflns_limit_k_min -33
_diffrn_reflns_limit_l_max 13
_diffrn_reflns_limit_l_min -14
_diffrn_reflns_number 11115
_diffrn_reflns_theta_full 27.49
_diffrn_reflns_theta_max 27.49
_diffrn_reflns_theta_min 3.41
_diffrn_standards_number 11115
_exptl_absorpt_coefficient_mu 0.079
_exptl_absorpt_correction_type none
_exptl_crystal_colour colourless
_exptl_crystal_density_diffrn 1.215
_exptl_crystal_density_method 'not measured'
_exptl_crystal_description prism
_exptl_crystal_F_000 1092
_exptl_crystal_size_max 0.4
_exptl_crystal_size_mid 0.2
_exptl_crystal_size_min 0.1
_refine_diff_density_max 0.125
_refine_diff_density_min -0.128
_refine_diff_density_rms 0.027
_refine_ls_abs_structure_details 'Flack H D (1983), Acta Cryst. A39, 876-881'
_refine_ls_abs_structure_Flack 0(10)
_refine_ls_extinction_method none
_refine_ls_goodness_of_fit_ref 0.858
_refine_ls_hydrogen_treatment mixed
_refine_ls_matrix_type full
_refine_ls_number_parameters 728
_refine_ls_number_reflns 6523
_refine_ls_number_restraints 1
_refine_ls_restrained_S_all 0.858
_refine_ls_R_factor_all 0.1445
_refine_ls_R_factor_gt 0.0474
_refine_ls_shift/su_max 0.156
_refine_ls_shift/su_mean 0.038
_refine_ls_structure_factor_coef Fsqd
_refine_ls_weighting_details 'calc w=1/[\s^2^(Fo^2^)+(0.0530P)^2^+0.0000P] where P=(Fo^2^+2Fc^2^)/3'
_refine_ls_weighting_scheme calc
_refine_ls_wR_factor_gt 0.0949
_refine_ls_wR_factor_ref 0.1321
_reflns_number_gt 1965
_reflns_number_total 6523
_reflns_threshold_expression >2sigma(I)
_cod_data_source_file jo0705115si20070313_011453_3.cif
_cod_data_source_block ejbd06
_cod_original_sg_symbol_H-M 'P 21'
_cod_database_code 4023954

loop_
_symmetry_equiv_pos_as_xyz
'x, y, z'
'-x, y+1/2, -z'

loop_
_atom_site_label
_atom_site_type_symbol
_atom_site_fract_x
_atom_site_fract_y
_atom_site_fract_z
_atom_site_U_iso_or_equiv
_atom_site_adp_type
_atom_site_occupancy
_atom_site_symmetry_multiplicity
_atom_site_calc_flag
_atom_site_refinement_flags
_atom_site_disorder_assembly
_atom_site_disorder_group
C2 C 0.2267(4) 0.18033(14) 0.4498(4) 0.0370(10) Uani 1 1 d . . .
H2 H 0.2154 0.2175 0.4392 0.044 Uiso 1 1 calc R . .
C4 C 0.1188(4) 0.11580(16) 0.5469(4) 0.0358(10) Uani 1 1 d . . .
C5 C 0.2623(5) 0.09383(13) 0.6055(4) 0.0353(10) Uani 1 1 d . . .
C6 C 0.3749(5) 0.12341(16) 0.6122(4) 0.0429(11) Uani 1 1 d . . .
C7 C 0.2239(5) 0.15703(17) 0.3252(4) 0.0475(12) Uani 1 1 d . . .
H7 H 0.2378 0.1200 0.3364 0.057 Uiso 1 1 calc R . .
C8 C 0.3438(5) 0.17914(18) 0.2873(4) 0.0654(15) Uani 1 1 d . . .
H8A H 0.4321 0.1723 0.3521 0.098 Uiso 1 1 calc R . .
H8B H 0.3315 0.2154 0.2755 0.098 Uiso 1 1 calc R . .
H8C H 0.3429 0.1635 0.2105 0.098 Uiso 1 1 calc R . .
C9 C 0.0826(5) 0.1666(2) 0.2234(5) 0.0786(18) Uani 1 1 d . . .
H9A H 0.0091 0.1522 0.2484 0.118 Uiso 1 1 calc R . .
H9B H 0.0816 0.1509 0.1467 0.118 Uiso 1 1 calc R . .
H9C H 0.0678 0.2027 0.2107 0.118 Uiso 1 1 calc R . .
C11 C 0.4621(4) 0.20838(16) 0.5874(4) 0.0405(11) Uani 1 1 d . . .
C13 C 0.6033(5) 0.19440(17) 0.6813(4) 0.0463(12) Uani 1 1 d . . .
C14 C 0.7074(5) 0.17225(18) 0.6443(5) 0.0606(15) Uani 1 1 d . . .
H14 H 0.6892 0.1621 0.5617 0.073 Uiso 1 1 calc R . .
C15 C 0.8392(5) 0.1657(2) 0.7341(6) 0.0709(17) Uani 1 1 d . . .
H15 H 0.9094 0.1504 0.7106 0.085 Uiso 1 1 calc R . .
C16 C 0.8704(5) 0.1807(2) 0.8564(6) 0.090(2) Uani 1 1 d . . .
H16 H 0.9599 0.1764 0.9153 0.108 Uiso 1 1 calc R . .
C17 C 0.7636(6) 0.2025(2) 0.8882(5) 0.0863(19) Uani 1 1 d . . .
H17 H 0.7818 0.2130 0.9706 0.104 Uiso 1 1 calc R . .
C18 C 0.6311(5) 0.2093(2) 0.8026(6) 0.0757(17) Uani 1 1 d . . .
H18 H 0.5608 0.2239 0.8270 0.091 Uiso 1 1 calc R . .
C19 C 0.2781(4) 0.04669(17) 0.6693(4) 0.0431(11) Uani 1 1 d . . .
C20 C 0.2858(5) 0.00707(18) 0.7240(5) 0.0516(12) Uani 1 1 d . . .
C21 C 0.2937(4) -0.03958(16) 0.7958(4) 0.0436(11) Uani 1 1 d . . .
C22 C 0.2229(4) -0.08284(14) 0.7387(5) 0.0469(12) Uani 1 1 d . . .
H22 H 0.1710 -0.0821 0.6535 0.056 Uiso 1 1 calc R . .
C23 C 0.2274(5) -0.12718(16) 0.8055(4) 0.0505(13) Uani 1 1 d . . .
H23 H 0.1795 -0.1562 0.7655 0.061 Uiso 1 1 calc R . .
C24 C 0.3041(5) -0.12829(18) 0.9329(5) 0.0627(15) Uani 1 1 d . . .
H24 H 0.3058 -0.1577 0.9794 0.075 Uiso 1 1 calc R . .
C25 C 0.3774(6) -0.0856(2) 0.9895(5) 0.0750(16) Uani 1 1 d . . .
H25 H 0.4309 -0.0864 1.0744 0.090 Uiso 1 1 calc R . .
C26 C 0.3719(5) -0.04141(19) 0.9206(5) 0.0603(14) Uani 1 1 d . . .
H26 H 0.4220 -0.0127 0.9597 0.072 Uiso 1 1 calc R . .
C28 C 0.7727(4) 0.34632(15) 0.5495(4) 0.0376(10) Uani 1 1 d . . .
H28 H 0.7833 0.3835 0.5601 0.045 Uiso 1 1 calc R . .
C30 C 0.8825(4) 0.28281(17) 0.4533(4) 0.0393(11) Uani 1 1 d . . .
C31 C 0.7409(4) 0.26081(15) 0.3968(4) 0.0409(11) Uani 1 1 d . . .
C32 C 0.6277(4) 0.28957(14) 0.3871(4) 0.0349(10) Uani 1 1 d . . .
C33 C 0.7731(4) 0.32360(17) 0.6745(4) 0.0442(11) Uani 1 1 d . . .
H33 H 0.7584 0.2866 0.6634 0.053 Uiso 1 1 calc R . .
C34 C 0.6561(5) 0.34550(18) 0.7140(4) 0.0597(14) Uani 1 1 d . . .
H34A H 0.5671 0.3388 0.6501 0.090 Uiso 1 1 calc R . .
H34B H 0.6689 0.3818 0.7260 0.090 Uiso 1 1 calc R . .
H34C H 0.6583 0.3298 0.7911 0.090 Uiso 1 1 calc R . .
C35 C 0.9158(5) 0.3325(2) 0.7736(4) 0.0725(16) Uani 1 1 d . . .
H35A H 0.9873 0.3176 0.7467 0.109 Uiso 1 1 calc R . .
H35B H 0.9183 0.3169 0.8508 0.109 Uiso 1 1 calc R . .
H35C H 0.9323 0.3685 0.7860 0.109 Uiso 1 1 calc R . .
C37 C 0.5360(5) 0.37301(18) 0.4133(5) 0.0506(12) Uani 1 1 d . . .
C39 C 0.3976(5) 0.36072(16) 0.3187(5) 0.0489(12) Uani 1 1 d . . .
C40 C 0.2946(4) 0.33928(17) 0.3552(5) 0.0557(14) Uani 1 1 d . . .
H40 H 0.3147 0.3296 0.4383 0.067 Uiso 1 1 calc R . .
C41 C 0.1613(5) 0.33195(19) 0.2699(6) 0.0707(16) Uani 1 1 d . . .
H41 H 0.0921 0.3169 0.2950 0.085 Uiso 1 1 calc R . .
C42 C 0.1316(6) 0.3468(2) 0.1488(6) 0.0792(18) Uani 1 1 d . . .
H42 H 0.0414 0.3420 0.0915 0.095 Uiso 1 1 calc R . .
C43 C 0.2323(6) 0.3687(2) 0.1098(5) 0.088(2) Uani 1 1 d . . .
H43 H 0.2114 0.3780 0.0264 0.105 Uiso 1 1 calc R . .
C44 C 0.3659(6) 0.3768(2) 0.1962(6) 0.0694(16) Uani 1 1 d . . .
H44 H 0.4340 0.3930 0.1717 0.083 Uiso 1 1 calc R . .
C45 C 0.7230(4) 0.21324(17) 0.3307(4) 0.0448(11) Uani 1 1 d . . .
C46 C 0.7154(4) 0.17304(16) 0.2731(4) 0.0428(12) Uani 1 1 d . . .
C47 C 0.7053(4) 0.12699(14) 0.2060(4) 0.0376(10) Uani 1 1 d . . .
C48 C 0.7753(4) 0.08344(16) 0.2599(4) 0.0459(11) Uani 1 1 d . . .
H48 H 0.8269 0.0834 0.3452 0.055 Uiso 1 1 calc R . .
C49 C 0.7715(5) 0.03957(16) 0.1913(4) 0.0580(14) Uani 1 1 d . . .
H49 H 0.8198 0.0106 0.2309 0.070 Uiso 1 1 calc R . .
C50 C 0.6974(5) 0.0385(2) 0.0661(4) 0.0644(15) Uani 1 1 d . . .
H50 H 0.6980 0.0092 0.0196 0.077 Uiso 1 1 calc R . .
C51 C 0.6237(6) 0.0797(2) 0.0099(5) 0.0724(17) Uani 1 1 d . . .
H51 H 0.5701 0.0782 -0.0749 0.087 Uiso 1 1 calc R . .
C52 C 0.6257(4) 0.12489(19) 0.0763(4) 0.0532(13) Uani 1 1 d . . .
H52 H 0.5752 0.1533 0.0357 0.064 Uiso 1 1 calc R . .
C54 C 0.2241(4) 0.51358(15) 0.4513(4) 0.0373(10) Uani 1 1 d . . .
H54 H 0.2114 0.5507 0.4410 0.045 Uiso 1 1 calc R . .
C56 C 0.1223(5) 0.44791(14) 0.5498(4) 0.0403(12) Uani 1 1 d . . .
C57 C 0.2647(4) 0.42814(16) 0.6075(4) 0.0373(11) Uani 1 1 d . . .
C58 C 0.3759(4) 0.45747(16) 0.6125(4) 0.0353(10) Uani 1 1 d . . .
C59 C 0.2220(5) 0.49075(17) 0.3252(4) 0.0507(12) Uani 1 1 d . . .
H59 H 0.2355 0.4537 0.3363 0.061 Uiso 1 1 calc R . .
C60 C 0.3426(5) 0.51195(19) 0.2859(4) 0.0670(15) Uani 1 1 d . . .
H60A H 0.4307 0.5059 0.3516 0.100 Uiso 1 1 calc R . .
H60B H 0.3297 0.5480 0.2708 0.100 Uiso 1 1 calc R . .
H60C H 0.3424 0.4951 0.2107 0.100 Uiso 1 1 calc R . .
C61 C 0.0837(5) 0.4997(2) 0.2221(4) 0.0754(17) Uani 1 1 d . . .
H61A H 0.0865 0.4850 0.1455 0.113 Uiso 1 1 calc R . .
H61B H 0.0665 0.5357 0.2108 0.113 Uiso 1 1 calc R . .
H61C H 0.0097 0.4839 0.2441 0.113 Uiso 1 1 calc R . .
C63 C 0.4643(5) 0.54073(17) 0.5854(4) 0.0443(12) Uani 1 1 d . . .
C65 C 0.6008(4) 0.52860(16) 0.6844(4) 0.0445(12) Uani 1 1 d . . .
C66 C 0.7050(4) 0.50580(16) 0.6478(4) 0.0507(12) Uani 1 1 d . . .
H66 H 0.6834 0.4952 0.5652 0.061 Uiso 1 1 calc R . .
C67 C 0.8390(5) 0.4987(2) 0.7311(6) 0.0774(17) Uani 1 1 d . . .
H67 H 0.9082 0.4841 0.7053 0.093 Uiso 1 1 calc R . .
C68 C 0.8682(6) 0.5136(2) 0.8525(6) 0.085(2) Uani 1 1 d . . .
H68 H 0.9582 0.5086 0.9101 0.102 Uiso 1 1 calc R . .
C69 C 0.7679(6) 0.5358(3) 0.8914(6) 0.097(2) Uani 1 1 d . . .
H69 H 0.7902 0.5460 0.9744 0.117 Uiso 1 1 calc R . .
C70 C 0.6352(6) 0.5430(2) 0.8082(4) 0.0695(16) Uani 1 1 d . . .
H70 H 0.5671 0.5577 0.8353 0.083 Uiso 1 1 calc R . .
C71 C 0.2756(4) 0.37940(14) 0.6698(4) 0.0399(11) Uani 1 1 d . . .
C72 C 0.2876(4) 0.33990(15) 0.7230(4) 0.0408(11) Uani 1 1 d . . .
C73 C 0.2959(5) 0.29307(15) 0.7948(4) 0.0405(11) Uani 1 1 d . . .
C74 C 0.2224(4) 0.24968(15) 0.7357(4) 0.0439(11) Uani 1 1 d . . .
H74 H 0.1709 0.2498 0.6504 0.053 Uiso 1 1 calc R . .
C75 C 0.2283(5) 0.20707(19) 0.8069(5) 0.0598(14) Uani 1 1 d . . .
H75 H 0.1783 0.1782 0.7686 0.072 Uiso 1 1 calc R . .
C76 C 0.3040(6) 0.20522(18) 0.9306(5) 0.0655(15) Uani 1 1 d . . .
H76 H 0.3069 0.1752 0.9754 0.079 Uiso 1 1 calc R . .
C77 C 0.3770(6) 0.2479(2) 0.9904(4) 0.0754(17) Uani 1 1 d . . .
H77 H 0.4282 0.2474 1.0759 0.090 Uiso 1 1 calc R . .
C78 C 0.3718(6) 0.29146(17) 0.9196(5) 0.0658(16) Uani 1 1 d . . .
H78 H 0.4214 0.3204 0.9584 0.079 Uiso 1 1 calc R . .
N1 N 0.3594(3) 0.16996(12) 0.5522(3) 0.0354(8) Uani 1 1 d . . .
N3 N 0.1116(3) 0.16032(12) 0.4879(3) 0.0348(8) Uani 1 1 d . . .
N27 N 0.6399(3) 0.33636(12) 0.4468(3) 0.0370(9) Uani 1 1 d . . .
N29 N 0.8870(4) 0.32772(13) 0.5124(3) 0.0388(9) Uani 1 1 d . . .
N53 N 0.3594(3) 0.50390(12) 0.5509(3) 0.0360(8) Uani 1 1 d . . .
N55 N 0.1126(4) 0.49347(14) 0.4895(3) 0.0411(10) Uani 1 1 d . . .
O10 O 0.0147(3) 0.09549(10) 0.5614(3) 0.0485(9) Uani 1 1 d . . .
O12 O 0.4393(3) 0.24922(11) 0.5366(3) 0.0727(11) Uani 1 1 d . . .
O36 O 0.9838(3) 0.26244(12) 0.4380(3) 0.0555(9) Uani 1 1 d . . .
O38 O 0.5586(3) 0.41554(13) 0.4622(3) 0.0697(11) Uani 1 1 d . . .
O62 O 0.0158(3) 0.42870(10) 0.5627(3) 0.0466(8) Uani 1 1 d . . .
O64 O 0.4409(3) 0.58289(12) 0.5384(3) 0.0692(11) Uani 1 1 d . . .
H3 H 0.038(4) 0.1838(13) 0.470(3) 0.041(11) Uiso 1 1 d . . .
H6 H 0.472(3) 0.1155(12) 0.683(3) 0.026(9) Uiso 1 1 d . . .
H29 H 0.979(4) 0.3444(14) 0.547(3) 0.031(10) Uiso 1 1 d . . .
H32 H 0.526(4) 0.2790(14) 0.338(3) 0.049(12) Uiso 1 1 d . . .
H55 H 0.032(4) 0.5074(15) 0.456(4) 0.043(13) Uiso 1 1 d . . .
H58 H 0.475(3) 0.4464(11) 0.657(3) 0.023(9) Uiso 1 1 d . . .

loop_
_atom_site_aniso_label
_atom_site_aniso_U_11
_atom_site_aniso_U_22
_atom_site_aniso_U_33
_atom_site_aniso_U_23
_atom_site_aniso_U_13
_atom_site_aniso_U_12
C2 0.041(3) 0.029(2) 0.045(3) 0.0163(19) 0.020(2) 0.005(2)
C4 0.029(2) 0.030(2) 0.039(3) -0.0094(19) -0.0009(19) 0.006(2)
C5 0.052(3) 0.013(2) 0.034(2) 0.0034(18) 0.007(2) 0.006(2)
C6 0.058(3) 0.030(3) 0.036(3) 0.011(2) 0.010(2) -0.003(2)
C7 0.052(3) 0.044(3) 0.053(3) 0.012(2) 0.026(2) 0.007(2)
C8 0.080(4) 0.073(4) 0.048(3) -0.006(3) 0.029(3) -0.003(3)
C9 0.069(4) 0.107(5) 0.053(4) 0.013(3) 0.013(3) 0.009(3)
C11 0.032(2) 0.037(3) 0.041(3) 0.011(2) -0.0019(19) -0.008(2)
C13 0.061(3) 0.048(3) 0.027(2) 0.007(2) 0.012(2) -0.016(2)
C14 0.064(3) 0.065(3) 0.061(4) -0.013(3) 0.032(3) -0.010(3)
C15 0.029(3) 0.079(4) 0.096(5) -0.003(4) 0.011(3) 0.009(3)
C16 0.043(3) 0.146(6) 0.065(4) 0.007(4) -0.002(3) -0.016(4)
C17 0.071(4) 0.130(5) 0.060(4) 0.007(4) 0.024(3) -0.011(4)
C18 0.044(3) 0.106(5) 0.079(5) 0.007(4) 0.025(3) 0.002(3)
C19 0.033(2) 0.050(3) 0.044(3) -0.002(2) 0.009(2) -0.006(2)
C20 0.052(3) 0.049(3) 0.058(3) 0.004(3) 0.025(3) -0.011(2)
C21 0.047(3) 0.035(3) 0.056(3) 0.002(2) 0.026(3) 0.000(2)
C22 0.053(3) 0.030(2) 0.050(3) 0.007(2) 0.009(2) 0.009(2)
C23 0.066(4) 0.042(3) 0.035(3) -0.010(2) 0.005(2) 0.002(2)
C24 0.076(4) 0.047(3) 0.073(4) 0.005(3) 0.036(3) -0.013(3)
C25 0.072(4) 0.085(4) 0.058(4) 0.027(4) 0.009(3) 0.014(3)
C26 0.068(4) 0.059(3) 0.040(3) -0.004(3) 0.000(3) 0.002(3)
C28 0.040(3) 0.037(2) 0.040(3) 0.001(2) 0.019(2) 0.011(2)
C30 0.024(2) 0.055(3) 0.047(3) 0.004(2) 0.021(2) -0.010(2)
C31 0.047(3) 0.032(3) 0.052(3) 0.013(2) 0.028(2) 0.020(2)
C32 0.033(3) 0.019(2) 0.046(3) 0.0009(18) 0.006(2) -0.0118(18)
C33 0.047(3) 0.051(3) 0.033(2) -0.006(2) 0.012(2) -0.010(2)
C34 0.049(3) 0.087(4) 0.055(3) -0.014(3) 0.032(3) 0.001(3)
C35 0.065(4) 0.101(4) 0.049(3) 0.006(3) 0.017(3) 0.003(3)
C37 0.053(3) 0.046(3) 0.058(3) -0.009(3) 0.025(3) 0.000(2)
C39 0.045(3) 0.038(3) 0.056(4) -0.003(2) 0.007(2) 0.007(2)
C40 0.035(3) 0.047(3) 0.081(4) 0.013(3) 0.014(3) -0.002(2)
C41 0.054(4) 0.065(4) 0.096(5) 0.005(3) 0.028(3) -0.002(3)
C42 0.045(3) 0.115(6) 0.070(4) -0.014(4) 0.011(3) -0.016(3)
C43 0.072(4) 0.150(6) 0.025(3) 0.000(3) -0.004(3) 0.010(4)
C44 0.051(3) 0.093(4) 0.068(5) -0.002(3) 0.026(3) -0.004(3)
C45 0.046(3) 0.039(3) 0.049(3) -0.001(2) 0.016(2) 0.003(2)
C46 0.048(3) 0.035(2) 0.055(3) -0.007(2) 0.031(3) -0.006(2)
C47 0.030(2) 0.026(2) 0.058(3) 0.003(2) 0.015(2) -0.0088(19)
C48 0.053(3) 0.048(3) 0.040(3) -0.003(2) 0.020(2) 0.002(3)
C49 0.084(4) 0.028(2) 0.070(4) -0.008(2) 0.037(3) 0.016(2)
C50 0.076(4) 0.071(4) 0.040(3) -0.019(3) 0.011(3) 0.001(3)
C51 0.099(5) 0.063(3) 0.038(3) -0.025(3) 0.001(3) 0.003(3)
C52 0.047(3) 0.067(3) 0.033(3) 0.015(2) -0.003(2) 0.016(3)
C54 0.025(2) 0.029(2) 0.047(3) 0.001(2) -0.0024(19) 0.0112(18)
C56 0.063(3) 0.026(2) 0.034(3) 0.0003(18) 0.019(2) -0.029(2)
C57 0.024(2) 0.050(3) 0.037(3) 0.015(2) 0.011(2) 0.014(2)
C58 0.022(2) 0.045(3) 0.046(3) 0.007(2) 0.021(2) -0.004(2)
C59 0.054(3) 0.044(3) 0.052(3) -0.007(2) 0.017(3) -0.016(2)
C60 0.062(4) 0.087(4) 0.057(3) 0.003(3) 0.027(3) -0.003(3)
C61 0.055(3) 0.112(5) 0.043(3) 0.001(3) -0.003(3) -0.011(3)
C63 0.042(3) 0.032(2) 0.063(3) -0.005(2) 0.023(3) -0.012(2)
C65 0.0154(19) 0.043(3) 0.081(4) 0.007(2) 0.023(2) -0.0012(19)
C66 0.041(3) 0.043(3) 0.051(3) -0.002(2) -0.007(2) -0.009(2)
C67 0.049(4) 0.082(4) 0.099(5) -0.004(4) 0.023(3) -0.003(3)
C68 0.054(4) 0.093(5) 0.089(5) 0.011(4) 0.000(4) 0.001(4)
C69 0.061(4) 0.153(7) 0.064(5) 0.001(4) 0.004(4) 0.003(4)
C70 0.083(4) 0.108(5) 0.019(2) 0.001(3) 0.020(3) 0.002(3)
C71 0.046(3) 0.015(2) 0.064(3) 0.006(2) 0.027(2) 0.0078(19)
C72 0.027(2) 0.040(3) 0.043(3) 0.001(2) -0.0044(19) 0.0072(19)
C73 0.047(3) 0.043(3) 0.030(2) 0.016(2) 0.012(2) -0.001(2)
C74 0.038(3) 0.041(3) 0.047(3) 0.000(2) 0.007(2) -0.009(2)
C75 0.045(3) 0.057(3) 0.079(4) 0.010(3) 0.022(3) 0.002(3)
C76 0.097(4) 0.043(3) 0.059(4) 0.027(3) 0.031(4) 0.014(3)
C77 0.126(5) 0.070(4) 0.029(3) -0.009(3) 0.024(3) -0.013(4)
C78 0.087(4) 0.035(3) 0.081(4) 0.007(3) 0.036(3) -0.012(3)
N1 0.0292(19) 0.0277(18) 0.049(2) 0.0058(16) 0.0134(17) 0.0052(15)
N3 0.0302(19) 0.0249(18) 0.050(2) 0.0046(17) 0.0154(17) 0.0141(16)
N27 0.0224(18) 0.031(2) 0.050(2) 0.0010(16) 0.0028(16) 0.0085(16)
N29 0.035(2) 0.036(2) 0.042(2) -0.0104(17) 0.0097(18) 0.000(2)
N53 0.042(2) 0.0357(19) 0.0329(19) 0.0075(16) 0.0169(17) -0.0021(18)
N55 0.024(2) 0.049(2) 0.049(2) -0.0004(18) 0.0116(18) -0.0075(19)
O10 0.0352(18) 0.049(2) 0.056(2) 0.0092(15) 0.0084(16) -0.0124(15)
O12 0.062(2) 0.047(2) 0.091(3) 0.035(2) 0.004(2) -0.0098(17)
O36 0.0443(19) 0.058(2) 0.070(2) -0.0051(18) 0.0278(17) 0.0043(17)
O38 0.050(2) 0.056(2) 0.086(3) -0.026(2) 0.0007(19) 0.0144(18)
O62 0.0362(18) 0.0393(18) 0.065(2) 0.0029(15) 0.0180(17) -0.0060(15)
O64 0.057(2) 0.0381(19) 0.099(3) 0.012(2) 0.010(2) -0.0143(17)

loop_
_atom_type_symbol
_atom_type_description
_atom_type_scat_dispersion_real
_atom_type_scat_dispersion_imag
_atom_type_scat_source
C C 0.0033 0.0000 'International Tables Vol C Tables 4.2.6.8 and 6.1.1.4'
H H 0.0000 0.0000 'International Tables Vol C Tables 4.2.6.8 and 6.1.1.4'
N N 0.0061 0.0000 'International Tables Vol C Tables 4.2.6.8 and 6.1.1.4'
O O 0.0106 0.0000 'International Tables Vol C Tables 4.2.6.8 and 6.1.1.4'

loop_
_geom_angle_atom_site_label_1
_geom_angle_atom_site_label_2
_geom_angle_atom_site_label_3
_geom_angle
_geom_angle_site_symmetry_1
_geom_angle_site_symmetry_3
_geom_angle_publ_flag
N3 C2 N1 107.7(3) . . ?
N3 C2 C7 111.4(3) . . ?
N1 C2 C7 112.3(3) . . ?
N3 C2 H2 108.4 . . ?
N1 C2 H2 108.5 . . ?
C7 C2 H2 108.5 . . ?
O10 C4 N3 122.6(4) . . ?
O10 C4 C5 121.2(4) . . ?
N3 C4 C5 116.0(4) . . ?
C6 C5 C19 121.5(4) . . ?
C6 C5 C4 118.5(3) . . ?
C19 C5 C4 119.2(4) . . ?
C5 C6 N1 121.6(4) . . ?
C5 C6 H6 118.3(17) . . ?
N1 C6 H6 118.0(18) . . ?
C9 C7 C8 110.7(4) . . ?
C9 C7 C2 110.6(4) . . ?
C8 C7 C2 110.1(4) . . ?
C9 C7 H7 108.4 . . ?
C8 C7 H7 108.5 . . ?
C2 C7 H7 108.4 . . ?
C7 C8 H8A 109.5 . . ?
C7 C8 H8B 109.5 . . ?
H8A C8 H8B 109.5 . . ?
C7 C8 H8C 109.5 . . ?
H8A C8 H8C 109.5 . . ?
H8B C8 H8C 109.5 . . ?
C7 C9 H9A 109.5 . . ?
C7 C9 H9B 109.5 . . ?
H9A C9 H9B 109.5 . . ?
C7 C9 H9C 109.5 . . ?
H9A C9 H9C 109.5 . . ?
H9B C9 H9C 109.5 . . ?
O12 C11 N1 120.0(4) . . ?
O12 C11 C13 122.4(4) . . ?
N1 C11 C13 117.3(3) . . ?
C18 C13 C14 120.6(5) . . ?
C18 C13 C11 117.5(5) . . ?
C14 C13 C11 121.5(4) . . ?
C15 C14 C13 118.0(5) . . ?
C15 C14 H14 121.0 . . ?
C13 C14 H14 121.0 . . ?
C16 C15 C14 122.6(5) . . ?
C16 C15 H15 118.7 . . ?
C14 C15 H15 118.7 . . ?
C17 C16 C15 117.1(5) . . ?
C17 C16 H16 121.4 . . ?
C15 C16 H16 121.4 . . ?
C16 C17 C18 122.2(6) . . ?
C16 C17 H17 118.9 . . ?
C18 C17 H17 118.9 . . ?
C13 C18 C17 119.4(5) . . ?
C13 C18 H18 120.3 . . ?
C17 C18 H18 120.3 . . ?
C20 C19 C5 177.0(5) . . ?
C19 C20 C21 176.9(5) . . ?
C26 C21 C22 118.8(4) . . ?
C26 C21 C20 120.8(4) . . ?
C22 C21 C20 120.4(4) . . ?
C21 C22 C23 121.3(5) . . ?
C21 C22 H22 119.4 . . ?
C23 C22 H22 119.4 . . ?
C22 C23 C24 119.5(4) . . ?
C22 C23 H23 120.3 . . ?
C24 C23 H23 120.2 . . ?
C25 C24 C23 119.4(4) . . ?
C25 C24 H24 120.3 . . ?
C23 C24 H24 120.3 . . ?
C24 C25 C26 120.2(5) . . ?
C24 C25 H25 119.9 . . ?
C26 C25 H25 119.9 . . ?
C21 C26 C25 120.8(5) . . ?
C21 C26 H26 119.6 . . ?
C25 C26 H26 119.6 . . ?
N29 C28 N27 108.4(3) . . ?
N29 C28 C33 113.0(3) . . ?
N27 C28 C33 112.1(3) . . ?
N29 C28 H28 107.7 . . ?
N27 C28 H28 107.7 . . ?
C33 C28 H28 107.7 . . ?
O36 C30 N29 124.5(4) . . ?
O36 C30 C31 120.5(4) . . ?
N29 C30 C31 114.8(4) . . ?
C32 C31 C45 119.5(4) . . ?
C32 C31 C30 119.5(4) . . ?
C45 C31 C30 119.8(4) . . ?
C31 C32 N27 121.6(4) . . ?
C31 C32 H32 124(2) . . ?
N27 C32 H32 114(2) . . ?
C35 C33 C34 111.4(4) . . ?
C35 C33 C28 109.1(4) . . ?
C34 C33 C28 111.9(4) . . ?
C35 C33 H33 108.1 . . ?
C34 C33 H33 108.1 . . ?
C28 C33 H33 108.1 . . ?
C33 C34 H34A 109.5 . . ?
C33 C34 H34B 109.5 . . ?
H34A C34 H34B 109.5 . . ?
C33 C34 H34C 109.5 . . ?
H34A C34 H34C 109.5 . . ?
H34B C34 H34C 109.5 . . ?
C33 C35 H35A 109.5 . . ?
C33 C35 H35B 109.5 . . ?
H35A C35 H35B 109.5 . . ?
C33 C35 H35C 109.5 . . ?
H35A C35 H35C 109.5 . . ?
H35B C35 H35C 109.5 . . ?
O38 C37 N27 119.9(4) . . ?
O38 C37 C39 120.5(4) . . ?
N27 C37 C39 119.6(4) . . ?
C40 C39 C44 119.5(5) . . ?
C40 C39 C37 120.0(5) . . ?
C44 C39 C37 119.9(5) . . ?
C39 C40 C41 120.6(5) . . ?
C39 C40 H40 119.7 . . ?
C41 C40 H40 119.7 . . ?
C42 C41 C40 119.6(5) . . ?
C42 C41 H41 120.2 . . ?
C40 C41 H41 120.2 . . ?
C41 C42 C43 121.1(5) . . ?
C41 C42 H42 119.5 . . ?
C43 C42 H42 119.5 . . ?
C42 C43 C44 119.3(5) . . ?
C42 C43 H43 120.4 . . ?
C44 C43 H43 120.4 . . ?
C39 C44 C43 119.9(5) . . ?
C39 C44 H44 120.1 . . ?
C43 C44 H44 120.1 . . ?
C46 C45 C31 176.0(5) . . ?
C45 C46 C47 179.4(6) . . ?
C48 C47 C46 122.5(4) . . ?
C48 C47 C52 117.0(4) . . ?
C46 C47 C52 120.4(4) . . ?
C47 C48 C49 122.0(4) . . ?
C47 C48 H48 119.0 . . ?
C49 C48 H48 119.0 . . ?
C50 C49 C48 120.4(5) . . ?
C50 C49 H49 119.8 . . ?
C48 C49 H49 119.8 . . ?
C51 C50 C49 119.8(5) . . ?
C51 C50 H50 120.1 . . ?
C49 C50 H50 120.1 . . ?
C50 C51 C52 121.3(5) . . ?
C50 C51 H51 119.3 . . ?
C52 C51 H51 119.3 . . ?
C51 C52 C47 119.4(4) . . ?
C51 C52 H52 120.3 . . ?
C47 C52 H52 120.3 . . ?
N55 C54 N53 109.0(3) . . ?
N55 C54 C59 112.1(3) . . ?
N53 C54 C59 111.1(3) . . ?
N55 C54 H54 108.2 . . ?
N53 C54 H54 108.2 . . ?
C59 C54 H54 108.2 . . ?
O62 C56 N55 119.8(4) . . ?
O62 C56 C57 124.6(4) . . ?
N55 C56 C57 115.2(4) . . ?
C58 C57 C71 124.0(4) . . ?
C58 C57 C56 120.0(4) . . ?
C71 C57 C56 115.5(3) . . ?
C57 C58 N53 121.6(4) . . ?
C57 C58 H58 122.6(18) . . ?
N53 C58 H58 115.7(17) . . ?
C61 C59 C60 109.8(4) . . ?
C61 C59 C54 112.0(4) . . ?
C60 C59 C54 111.7(4) . . ?
C61 C59 H59 107.7 . . ?
C60 C59 H59 107.7 . . ?
C54 C59 H59 107.7 . . ?
C59 C60 H60A 109.5 . . ?
C59 C60 H60B 109.5 . . ?
H60A C60 H60B 109.5 . . ?
C59 C60 H60C 109.5 . . ?
H60A C60 H60C 109.5 . . ?
H60B C60 H60C 109.5 . . ?
C59 C61 H61A 109.5 . . ?
C59 C61 H61B 109.5 . . ?
H61A C61 H61B 109.5 . . ?
C59 C61 H61C 109.5 . . ?
H61A C61 H61C 109.5 . . ?
H61B C61 H61C 109.5 . . ?
O64 C63 N53 119.5(4) . . ?
O64 C63 C65 121.1(4) . . ?
N53 C63 C65 119.3(4) . . ?
C70 C65 C66 117.9(4) . . ?
C70 C65 C63 123.8(4) . . ?
C66 C65 C63 118.0(4) . . ?
C67 C66 C65 121.5(5) . . ?
C67 C66 H66 119.2 . . ?
C65 C66 H66 119.3 . . ?
C68 C67 C66 118.5(6) . . ?
C68 C67 H67 120.7 . . ?
C66 C67 H67 120.7 . . ?
C67 C68 C69 121.3(6) . . ?
C67 C68 H68 119.3 . . ?
C69 C68 H68 119.3 . . ?
C70 C69 C68 119.9(6) . . ?
C70 C69 H69 120.0 . . ?
C68 C69 H69 120.1 . . ?
C69 C70 C65 120.8(5) . . ?
C69 C70 H70 119.6 . . ?
C65 C70 H70 119.6 . . ?
C72 C71 C57 178.3(5) . . ?
C71 C72 C73 175.2(5) . . ?
C78 C73 C74 119.5(4) . . ?
C78 C73 C72 120.8(4) . . ?
C74 C73 C72 119.7(4) . . ?
C75 C74 C73 118.1(4) . . ?
C75 C74 H74 120.9 . . ?
C73 C74 H74 121.0 . . ?
C76 C75 C74 122.6(5) . . ?
C76 C75 H75 118.7 . . ?
C74 C75 H75 118.7 . . ?
C75 C76 C77 120.0(5) . . ?
C75 C76 H76 120.0 . . ?
C77 C76 H76 120.0 . . ?
C76 C77 C78 118.1(5) . . ?
C76 C77 H77 120.9 . . ?
C78 C77 H77 120.9 . . ?
C73 C78 C77 121.7(5) . . ?
C73 C78 H78 119.1 . . ?
C77 C78 H78 119.2 . . ?
C6 N1 C11 123.0(4) . . ?
C6 N1 C2 118.2(3) . . ?
C11 N1 C2 118.8(3) . . ?
C4 N3 C2 123.1(3) . . ?
C4 N3 H3 126(2) . . ?
C2 N3 H3 111(2) . . ?
C37 N27 C32 123.3(4) . . ?
C37 N27 C28 120.0(3) . . ?
C32 N27 C28 116.7(3) . . ?
C30 N29 C28 123.1(3) . . ?
C30 N29 H29 117(2) . . ?
C28 N29 H29 119(2) . . ?
C63 N53 C58 121.3(3) . . ?
C63 N53 C54 121.3(3) . . ?
C58 N53 C54 117.4(3) . . ?
C56 N55 C54 122.8(4) . . ?
C56 N55 H55 119(3) . . ?
C54 N55 H55 116(3) . . ?

loop_
_geom_bond_atom_site_label_1
_geom_bond_atom_site_label_2
_geom_bond_distance
_geom_bond_site_symmetry_2
_geom_bond_publ_flag
C2 N3 1.473(4) . ?
C2 N1 1.468(5) . ?
C2 C7 1.532(5) . ?
C2 H2 0.9800 . ?
C4 O10 1.241(4) . ?
C4 N3 1.332(5) . ?
C4 C5 1.490(5) . ?
C5 C6 1.359(5) . ?
C5 C19 1.411(5) . ?
C6 N1 1.378(4) . ?
C6 H6 1.06(3) . ?
C7 C9 1.520(6) . ?
C7 C8 1.534(5) . ?
C7 H7 0.9800 . ?
C8 H8A 0.9600 . ?
C8 H8B 0.9600 . ?
C8 H8C 0.9600 . ?
C9 H9A 0.9600 . ?
C9 H9B 0.9600 . ?
C9 H9C 0.9600 . ?
C11 O12 1.198(4) . ?
C11 N1 1.402(5) . ?
C11 C13 1.506(5) . ?
C13 C18 1.365(6) . ?
C13 C14 1.389(6) . ?
C14 C15 1.384(6) . ?
C14 H14 0.9300 . ?
C15 C16 1.372(7) . ?
C15 H15 0.9300 . ?
C16 C17 1.377(7) . ?
C16 H16 0.9300 . ?
C17 C18 1.372(7) . ?
C17 H17 0.9300 . ?
C18 H18 0.9300 . ?
C19 C20 1.197(6) . ?
C20 C21 1.454(6) . ?
C21 C26 1.366(6) . ?
C21 C22 1.376(5) . ?
C22 C23 1.378(5) . ?
C22 H22 0.9300 . ?
C23 C24 1.387(6) . ?
C23 H23 0.9300 . ?
C24 C25 1.371(7) . ?
C24 H24 0.9300 . ?
C25 C26 1.387(6) . ?
C25 H25 0.9300 . ?
C26 H26 0.9300 . ?
C28 N29 1.446(5) . ?
C28 N27 1.470(5) . ?
C28 C33 1.537(5) . ?
C28 H28 0.9800 . ?
C30 O36 1.220(4) . ?
C30 N29 1.345(5) . ?
C30 C31 1.472(5) . ?
C31 C32 1.344(5) . ?
C31 C45 1.432(5) . ?
C32 N27 1.383(5) . ?
C32 H32 1.03(4) . ?
C33 C35 1.514(5) . ?
C33 C34 1.518(5) . ?
C33 H33 0.9800 . ?
C34 H34A 0.9600 . ?
C34 H34B 0.9600 . ?
C34 H34C 0.9600 . ?
C35 H35A 0.9600 . ?
C35 H35B 0.9600 . ?
C35 H35C 0.9600 . ?
C37 O38 1.229(5) . ?
C37 N27 1.377(5) . ?
C37 C39 1.479(6) . ?
C39 C40 1.368(6) . ?
C39 C44 1.382(6) . ?
C40 C41 1.378(6) . ?
C40 H40 0.9300 . ?
C41 C42 1.360(7) . ?
C41 H41 0.9300 . ?
C42 C43 1.369(7) . ?
C42 H42 0.9300 . ?
C43 C44 1.388(7) . ?
C43 H43 0.9300 . ?
C44 H44 0.9300 . ?
C45 C46 1.226(5) . ?
C46 C47 1.410(5) . ?
C47 C48 1.370(5) . ?
C47 C52 1.417(5) . ?
C48 C49 1.379(5) . ?
C48 H48 0.9300 . ?
C49 C50 1.362(6) . ?
C49 H49 0.9300 . ?
C50 C51 1.341(7) . ?
C50 H50 0.9300 . ?
C51 C52 1.398(6) . ?
C51 H51 0.9300 . ?
C52 H52 0.9300 . ?
C54 N55 1.442(5) . ?
C54 N53 1.468(4) . ?
C54 C59 1.546(6) . ?
C54 H54 0.9800 . ?
C56 O62 1.244(4) . ?
C56 N55 1.360(5) . ?
C56 C57 1.458(6) . ?
C57 C58 1.348(5) . ?
C57 C71 1.443(5) . ?
C58 N53 1.382(5) . ?
C58 H58 1.00(3) . ?
C59 C61 1.504(6) . ?
C59 C60 1.540(6) . ?
C59 H59 0.9800 . ?
C60 H60A 0.9600 . ?
C60 H60B 0.9600 . ?
C60 H60C 0.9600 . ?
C61 H61A 0.9600 . ?
C61 H61B 0.9600 . ?
C61 H61C 0.9600 . ?
C63 O64 1.212(5) . ?
C63 N53 1.387(5) . ?
C63 C65 1.486(6) . ?
C65 C70 1.379(6) . ?
C65 C66 1.394(6) . ?
C66 C67 1.375(6) . ?
C66 H66 0.9300 . ?
C67 C68 1.364(7) . ?
C67 H67 0.9300 . ?
C68 C69 1.369(7) . ?
C68 H68 0.9300 . ?
C69 C70 1.365(6) . ?
C69 H69 0.9300 . ?
C70 H70 0.9300 . ?
C71 C72 1.181(5) . ?
C72 C73 1.458(5) . ?
C73 C78 1.362(6) . ?
C73 C74 1.396(5) . ?
C74 C75 1.365(5) . ?
C74 H74 0.9300 . ?
C75 C76 1.350(6) . ?
C75 H75 0.9300 . ?
C76 C77 1.382(6) . ?
C76 H76 0.9300 . ?
C77 C78 1.384(6) . ?
C77 H77 0.9300 . ?
C78 H78 0.9300 . ?
N3 H3 0.93(4) . ?
N29 H29 0.98(3) . ?
N55 H55 0.85(4) . ?

loop_
_geom_torsion_atom_site_label_1
_geom_torsion_atom_site_label_2
_geom_torsion_atom_site_label_3
_geom_torsion_atom_site_label_4
_geom_torsion
_geom_torsion_site_symmetry_1
_geom_torsion_site_symmetry_2
_geom_torsion_site_symmetry_3
_geom_torsion_site_symmetry_4
_geom_torsion_publ_flag
O10 C4 C5 C6 -164.6(4) . . . . ?
N3 C4 C5 C6 10.1(6) . . . . ?
O10 C4 C5 C19 5.6(6) . . . . ?
N3 C4 C5 C19 -179.8(3) . . . . ?
C19 C5 C6 N1 -178.6(4) . . . . ?
C4 C5 C6 N1 -8.7(6) . . . . ?
N3 C2 C7 C9 56.6(5) . . . . ?
N1 C2 C7 C9 177.4(4) . . . . ?
N3 C2 C7 C8 179.3(4) . . . . ?
N1 C2 C7 C8 -59.9(5) . . . . ?
O12 C11 C13 C18 84.1(6) . . . . ?
N1 C11 C13 C18 -101.4(5) . . . . ?
O12 C11 C13 C14 -88.9(6) . . . . ?
N1 C11 C13 C14 85.5(5) . . . . ?
C18 C13 C14 C15 0.2(7) . . . . ?
C11 C13 C14 C15 173.1(4) . . . . ?
C13 C14 C15 C16 -0.9(8) . . . . ?
C14 C15 C16 C17 0.8(9) . . . . ?
C15 C16 C17 C18 -0.2(10) . . . . ?
C14 C13 C18 C17 0.4(8) . . . . ?
C11 C13 C18 C17 -172.7(5) . . . . ?
C16 C17 C18 C13 -0.5(10) . . . . ?
C6 C5 C19 C20 149(9) . . . . ?
C4 C5 C19 C20 -21(10) . . . . ?
C5 C19 C20 C21 -54(16) . . . . ?
C19 C20 C21 C26 -47(10) . . . . ?
C19 C20 C21 C22 133(9) . . . . ?
C26 C21 C22 C23 1.3(7) . . . . ?
C20 C21 C22 C23 -179.1(4) . . . . ?
C21 C22 C23 C24 0.4(7) . . . . ?
C22 C23 C24 C25 -1.8(7) . . . . ?
C23 C24 C25 C26 1.6(8) . . . . ?
C22 C21 C26 C25 -1.5(7) . . . . ?
C20 C21 C26 C25 178.8(4) . . . . ?
C24 C25 C26 C21 0.0(8) . . . . ?
O36 C30 C31 C32 -163.3(4) . . . . ?
N29 C30 C31 C32 11.9(6) . . . . ?
O36 C30 C31 C45 4.4(6) . . . . ?
N29 C30 C31 C45 179.6(4) . . . . ?
C45 C31 C32 N27 -178.5(4) . . . . ?
C30 C31 C32 N27 -10.8(6) . . . . ?
N29 C28 C33 C35 53.7(5) . . . . ?
N27 C28 C33 C35 176.5(4) . . . . ?
N29 C28 C33 C34 177.5(3) . . . . ?
N27 C28 C33 C34 -59.7(5) . . . . ?
O38 C37 C39 C40 -91.8(6) . . . . ?
N27 C37 C39 C40 88.0(6) . . . . ?
O38 C37 C39 C44 79.9(7) . . . . ?
N27 C37 C39 C44 -100.3(6) . . . . ?
C44 C39 C40 C41 2.3(7) . . . . ?
C37 C39 C40 C41 174.0(4) . . . . ?
C39 C40 C41 C42 -0.9(8) . . . . ?
C40 C41 C42 C43 0.4(9) . . . . ?
C41 C42 C43 C44 -1.4(10) . . . . ?
C40 C39 C44 C43 -3.3(8) . . . . ?
C37 C39 C44 C43 -175.0(5) . . . . ?
C42 C43 C44 C39 2.8(9) . . . . ?
C32 C31 C45 C46 146(7) . . . . ?
C30 C31 C45 C46 -22(7) . . . . ?
C31 C45 C46 C47 -124(46) . . . . ?
C45 C46 C47 C48 -156(49) . . . . ?
C45 C46 C47 C52 27(49) . . . . ?
C46 C47 C48 C49 -175.9(4) . . . . ?
C52 C47 C48 C49 1.3(6) . . . . ?
C47 C48 C49 C50 0.4(7) . . . . ?
C48 C49 C50 C51 -2.4(8) . . . . ?
C49 C50 C51 C52 2.7(9) . . . . ?
C50 C51 C52 C47 -1.0(8) . . . . ?
C48 C47 C52 C51 -0.9(6) . . . . ?
C46 C47 C52 C51 176.3(4) . . . . ?
O62 C56 C57 C58 -164.6(4) . . . . ?
N55 C56 C57 C58 8.3(6) . . . . ?
O62 C56 C57 C71 8.1(6) . . . . ?
N55 C56 C57 C71 -179.0(4) . . . . ?
C71 C57 C58 N53 180.0(4) . . . . ?
C56 C57 C58 N53 -8.0(6) . . . . ?
N55 C54 C59 C61 57.1(5) . . . . ?
N53 C54 C59 C61 179.3(4) . . . . ?
N55 C54 C59 C60 -179.3(4) . . . . ?
N53 C54 C59 C60 -57.1(5) . . . . ?
O64 C63 C65 C70 78.3(6) . . . . ?
N53 C63 C65 C70 -98.4(5) . . . . ?
O64 C63 C65 C66 -95.1(5) . . . . ?
N53 C63 C65 C66 88.1(5) . . . . ?
C70 C65 C66 C67 -1.4(7) . . . . ?
C63 C65 C66 C67 172.5(4) . . . . ?
C65 C66 C67 C68 1.3(8) . . . . ?
C66 C67 C68 C69 -0.9(10) . . . . ?
C67 C68 C69 C70 0.6(11) . . . . ?
C68 C69 C70 C65 -0.8(10) . . . . ?
C66 C65 C70 C69 1.1(8) . . . . ?
C63 C65 C70 C69 -172.4(5) . . . . ?
C58 C57 C71 C72 28(16) . . . . ?
C56 C57 C71 C72 -145(16) . . . . ?
C57 C71 C72 C73 89(17) . . . . ?
C71 C72 C73 C78 -67(6) . . . . ?
C71 C72 C73 C74 112(5) . . . . ?
C78 C73 C74 C75 0.8(7) . . . . ?
C72 C73 C74 C75 -177.6(4) . . . . ?
C73 C74 C75 C76 -1.2(7) . . . . ?
C74 C75 C76 C77 1.4(8) . . . . ?
C75 C76 C77 C78 -1.2(8) . . . . ?
C74 C73 C78 C77 -0.7(8) . . . . ?
C72 C73 C78 C77 177.7(5) . . . . ?
C76 C77 C78 C73 0.9(8) . . . . ?
C5 C6 N1 C11 158.6(4) . . . . ?
C5 C6 N1 C2 -19.0(6) . . . . ?
O12 C11 N1 C6 -175.6(4) . . . . ?
C13 C11 N1 C6 9.8(6) . . . . ?
O12 C11 N1 C2 2.0(6) . . . . ?
C13 C11 N1 C2 -172.6(4) . . . . ?
N3 C2 N1 C6 40.8(5) . . . . ?
C7 C2 N1 C6 -82.2(4) . . . . ?
N3 C2 N1 C11 -136.9(3) . . . . ?
C7 C2 N1 C11 100.1(4) . . . . ?
O10 C4 N3 C2 -168.5(4) . . . . ?
C5 C4 N3 C2 16.9(5) . . . . ?
N1 C2 N3 C4 -41.0(5) . . . . ?
C7 C2 N3 C4 82.5(5) . . . . ?
O38 C37 N27 C32 -173.2(4) . . . . ?
C39 C37 N27 C32 7.0(7) . . . . ?
O38 C37 N27 C28 6.0(7) . . . . ?
C39 C37 N27 C28 -173.8(5) . . . . ?
C31 C32 N27 C37 161.3(4) . . . . ?
C31 C32 N27 C28 -17.9(6) . . . . ?
N29 C28 N27 C37 -137.8(4) . . . . ?
C33 C28 N27 C37 96.8(5) . . . . ?
N29 C28 N27 C32 41.4(5) . . . . ?
C33 C28 N27 C32 -84.0(4) . . . . ?
O36 C30 N29 C28 -168.2(4) . . . . ?
C31 C30 N29 C28 16.9(6) . . . . ?
N27 C28 N29 C30 -42.4(5) . . . . ?
C33 C28 N29 C30 82.4(5) . . . . ?
O64 C63 N53 C58 -172.4(4) . . . . ?
C65 C63 N53 C58 4.4(6) . . . . ?
O64 C63 N53 C54 4.8(6) . . . . ?
C65 C63 N53 C54 -178.4(4) . . . . ?
C57 C58 N53 C63 159.7(4) . . . . ?
C57 C58 N53 C54 -17.6(6) . . . . ?
N55 C54 N53 C63 -138.2(4) . . . . ?
C59 C54 N53 C63 97.8(4) . . . . ?
N55 C54 N53 C58 39.1(4) . . . . ?
C59 C54 N53 C58 -84.8(4) . . . . ?
O62 C56 N55 C54 -168.6(4) . . . . ?
C57 C56 N55 C54 18.2(6) . . . . ?
N53 C54 N55 C56 -40.8(5) . . . . ?
C59 C54 N55 C56 82.6(5) . . . . ?
